data_7248779
loop_
_publ_author_name
'\/Lyczko, Krzysztof'
'Pogorzelska, Anna'
'Cz\;e\'scik, Urszula'
'Koronkiewicz, Miros\/lawa'
'Rode, Joanna E.'
'Bednarek, El\.zbieta'
'Kaw\;ecki, Robert'
'W\;egrzy\'nska, Karolina'
'Baraniak, Anna'
'Milczarek, Ma\/lgorzata'
'Dobrowolski, Jan Cz.'

_publ_section_title
;
 Tricarbonyl rhenium(i) complexes with 8-hydroxyquinolines: structural,
 chemical, antibacterial, and anticancer characteristics
;
_journal_issue 25
_journal_name_full 'RSC Advances'
_journal_page_first 18080
_journal_page_last 18092
_journal_paper_doi 10.1039/D4RA03141E
_journal_volume 14
_journal_year 2024
_chemical_formula_moiety 'C16 H11 Cl N3 O4 Re, C2 H3 N'
_chemical_formula_sum 'C18 H14 Cl N4 O4 Re'
_chemical_formula_weight 571.98
_chemical_name_systematic 'tricarbonyl-(2-methylimidazole)-(5-chloroquinolin-8-olato-N,O)-rhenium(I)acetonitrile solvate'
_space_group_crystal_system monoclinic
_space_group_IT_number 14
_space_group_name_Hall '-P 2ybc'
_space_group_name_H-M_alt 'P 1 21/c 1'
_atom_sites_solution_hydrogens mixed
_atom_sites_solution_primary direct
_audit_creation_date 2023-08-11
_audit_creation_method
;
Olex2 1.5
(compiled 2023.03.06 svn.rbb2c1857 for OlexSys, GUI svn.r6748)
;
_audit_update_record
;
2024-04-21 deposited with the CCDC.	2024-05-26 downloaded from the CCDC.
;
_cell_angle_alpha 90
_cell_angle_beta 111.310(3)
_cell_angle_gamma 90
_cell_formula_units_Z 8
_cell_length_a 14.2506(3)
_cell_length_b 15.7017(3)
_cell_length_c 18.1171(4)
_cell_measurement_reflns_used 10230
_cell_measurement_temperature 100.0(1)
_cell_measurement_theta_max 70.9200
_cell_measurement_theta_min 3.8330
_cell_volume 3776.69(16)
_computing_cell_refinement 'CrysAlisPro (Rigaku OD, 2022)'
_computing_data_collection 'CrysAlisPro (Rigaku OD, 2022)'
_computing_data_reduction 'CrysAlisPro (Rigaku OD, 2022)'
_computing_molecular_graphics 'Olex2 1.5 (Dolomanov et al., 2009)'
_computing_publication_material 'Olex2 1.5 (Dolomanov et al., 2009)'
_computing_structure_refinement 'SHELXL 2017/1 (Sheldrick, 2015)'
_diffrn_ambient_temperature 100.0(1)
_diffrn_detector_area_resol_mean 16.0131
_diffrn_measured_fraction_theta_full 0.997
_diffrn_measured_fraction_theta_max 0.981
_diffrn_measurement_device_type 'SuperNova, Dual, Cu at home/near, Eos'
_diffrn_measurement_method '\w scans'
_diffrn_radiation_type CuK\a
_diffrn_radiation_wavelength 1.54184
_diffrn_reflns_av_R_equivalents 0.0298
_diffrn_reflns_av_unetI/netI 0.0347
_diffrn_reflns_Laue_measured_fraction_full 0.997
_diffrn_reflns_Laue_measured_fraction_max 0.981
_diffrn_reflns_limit_h_max 17
_diffrn_reflns_limit_h_min -16
_diffrn_reflns_limit_k_max 19
_diffrn_reflns_limit_k_min -14
_diffrn_reflns_limit_l_max 22
_diffrn_reflns_limit_l_min -18
_diffrn_reflns_number 17396
_diffrn_reflns_point_group_measured_fraction_full 0.997
_diffrn_reflns_point_group_measured_fraction_max 0.981
_diffrn_reflns_theta_full 67.684
_diffrn_reflns_theta_max 70.918
_diffrn_reflns_theta_min 3.329
_diffrn_source 'micro-focus sealed X-ray tube'
_exptl_absorpt_coefficient_mu 14.187
_exptl_absorpt_correction_T_max 1.00000
_exptl_absorpt_correction_T_min 0.52451
_exptl_absorpt_correction_type multi-scan
_exptl_absorpt_process_details 'CrysAlisPro (Rigaku OD, 2022)'
_exptl_crystal_colour orange
_exptl_crystal_density_diffrn 2.012
_exptl_crystal_description block
_exptl_crystal_F_000 2192
_exptl_crystal_size_max 0.14
_exptl_crystal_size_mid 0.05
_exptl_crystal_size_min 0.04
_refine_diff_density_max 1.453
_refine_diff_density_min -0.985
_refine_diff_density_rms 0.121
_refine_ls_extinction_method none
_refine_ls_goodness_of_fit_ref 1.035
_refine_ls_hydrogen_treatment mixed
_refine_ls_matrix_type full
_refine_ls_number_parameters 531
_refine_ls_number_reflns 7149
_refine_ls_number_restraints 1
_refine_ls_restrained_S_all 1.035
_refine_ls_R_factor_all 0.0336
_refine_ls_R_factor_gt 0.0276
_refine_ls_shift/su_max 0.001
_refine_ls_shift/su_mean 0.000
_refine_ls_structure_factor_coef Fsqd
_refine_ls_weighting_details 'w=1/[\s^2^(Fo^2^)+(0.0345P)^2^+3.1082P] where P=(Fo^2^+2Fc^2^)/3'
_refine_ls_weighting_scheme calc
_refine_ls_wR_factor_gt 0.0680
_refine_ls_wR_factor_ref 0.0714
_reflns_Friedel_coverage 0.000
_reflns_number_gt 6326
_reflns_number_total 7149
_reflns_threshold_expression 'I > 2\s(I)'
_cod_data_source_file d4ra03141e2.cif
_cod_data_source_block 10-re(co)3(clQ)mehim
_cod_original_cell_volume 3776.68(15)
_cod_database_code 7248779
_shelx_shelxl_version_number 2017/1
_shelx_space_group_comment
;
The symmetry employed for this shelxl refinement is uniquely defined
by the following loop, which should always be used as a source of
symmetry information in preference to the above space-group names.
They are only intended as comments.
;
_olex2_refinement_description
;
1. Fixed Uiso
 At 1.2 times of:
  All C(H) groups
 At 1.5 times of:
  All C(H,H,H) groups
2. Restrained distances
 N6-H6
 0.87 with sigma of 0.02
3. Others
 Sof(C19B)=Sof(C20B)=Sof(H20D)=Sof(H20E)=Sof(H20F)=Sof(N8B)=1-FVAR(1)
 Sof(C19A)=Sof(C20A)=Sof(H20A)=Sof(H20B)=Sof(H20C)=Sof(N8A)=FVAR(1)
4.a Aromatic/amide H refined with riding coordinates:
 C24(H24), C6(H6A), C4(H4), C29(H29), C14(H14), C26(H26), C15(H15), C34(H34),
 C9(H9), C35(H35), C10(H10), C25(H25), C30(H30), C5(H5)
4.b Idealised Me refined as rotating group:
 C18(H18A,H18B,H18C), C16(H16A,H16B,H16C), C36(H36A,H36B,H36C), C20A(H20A,H20B,
 H20C), C20B(H20D,H20E,H20F)
;
_olex2_submission_special_instructions 'No special instructions were received'

loop_
_space_group_symop_operation_xyz
'x, y, z'
'-x, y+1/2, -z+1/2'
'-x, -y, -z'
'x, -y-1/2, z-1/2'

loop_
_atom_site_label
_atom_site_type_symbol
_atom_site_fract_x
_atom_site_fract_y
_atom_site_fract_z
_atom_site_U_iso_or_equiv
_atom_site_adp_type
_atom_site_occupancy
_atom_site_site_symmetry_order
_atom_site_calc_flag
_atom_site_refinement_flags_posn
_atom_site_refinement_flags_adp
_atom_site_refinement_flags_occupancy
_atom_site_disorder_assembly
_atom_site_disorder_group
Re2 Re 0.40945(2) 0.67483(2) 0.28016(2) 0.02002(6) Uani 1 1 d . . . . .
Re1 Re 0.09422(2) 0.47803(2) 0.72838(2) 0.01850(6) Uani 1 1 d . . . . .
N6 N 0.0842(2) 0.6455(2) 0.2029(2) 0.0224(7) Uani 1 1 d D . . . .
O8 O 0.41338(18) 0.54684(17) 0.24231(16) 0.0190(5) Uani 1 1 d . . . . .
O4 O 0.09022(19) 0.34942(17) 0.76517(16) 0.0202(6) Uani 1 1 d . . . . .
C23 C 0.5544(3) 0.6877(3) 0.3232(3) 0.0299(10) Uani 1 1 d . . . . .
N2 N 0.2563(2) 0.4526(2) 0.7744(2) 0.0198(7) Uani 1 1 d . . . . .
C12 C 0.1072(3) 0.3173(2) 0.6426(2) 0.0191(8) Uani 1 1 d . . . . .
C3 C -0.0514(3) 0.4933(3) 0.6889(3) 0.0245(9) Uani 1 1 d . . . . .
N5 N 0.2467(2) 0.6500(2) 0.2303(2) 0.0201(7) Uani 1 1 d . . . . .
O3 O -0.1349(2) 0.5064(2) 0.66811(18) 0.0296(7) Uani 1 1 d . . . . .
C2 C 0.1004(3) 0.5893(3) 0.6871(2) 0.0237(8) Uani 1 1 d . . . . .
O7 O 0.6392(2) 0.6980(2) 0.3468(2) 0.0404(8) Uani 1 1 d . . . . .
C33 C 0.1717(3) 0.6792(3) 0.2504(3) 0.0249(9) Uani 1 1 d . . . . .
O1 O 0.1056(2) 0.5557(2) 0.88756(18) 0.0337(7) Uani 1 1 d . . . . .
C18 C 0.1463(4) 0.7695(3) 0.5064(3) 0.0436(12) Uani 1 1 d . . . . .
H18A H 0.095807 0.797583 0.460896 0.065 Uiso 1 1 calc R U . . .
H18B H 0.213338 0.791468 0.513382 0.065 Uiso 1 1 calc R U . . .
H18C H 0.131535 0.781002 0.554240 0.065 Uiso 1 1 calc R U . . .
C32 C 0.3885(3) 0.5138(2) 0.3621(2) 0.0182(8) Uani 1 1 d . . . . .
N4 N 0.3999(2) 0.5995(2) 0.37799(19) 0.0191(7) Uani 1 1 d . . . . .
N1 N 0.0996(2) 0.4041(2) 0.62913(19) 0.0197(7) Uani 1 1 d . . . . .
C11 C 0.1022(3) 0.2903(3) 0.7168(2) 0.0192(8) Uani 1 1 d . . . . .
O5 O 0.4029(2) 0.76407(19) 0.12731(18) 0.0317(7) Uani 1 1 d . . . . .
C13 C 0.3303(3) 0.4801(2) 0.7518(2) 0.0210(8) Uani 1 1 d . . . . .
C24 C 0.3973(3) 0.6269(3) 0.4468(2) 0.0231(8) Uani 1 1 d . . . . .
H24 H 0.407400 0.685795 0.459087 0.028 Uiso 1 1 calc R U . . .
C22 C 0.4040(3) 0.7853(3) 0.3212(3) 0.0327(10) Uani 1 1 d . . . . .
C6 C 0.1209(3) 0.2931(3) 0.5152(2) 0.0260(9) Uani 1 1 d . . . . .
H6A H 0.128132 0.256249 0.476000 0.031 Uiso 1 1 calc R U . . .
N3 N 0.4189(3) 0.4461(2) 0.7991(2) 0.0236(7) Uani 1 1 d . . . . .
C16 C 0.3220(3) 0.5388(3) 0.6856(3) 0.0325(10) Uani 1 1 d . . . . .
H16A H 0.286883 0.590826 0.690739 0.049 Uiso 1 1 calc R U . . .
H16B H 0.284200 0.511043 0.635039 0.049 Uiso 1 1 calc R U . . .
H16C H 0.389625 0.553442 0.687177 0.049 Uiso 1 1 calc R U . . .
O2 O 0.0990(2) 0.65512(18) 0.65888(19) 0.0340(7) Uani 1 1 d . . . . .
C36 C 0.1788(3) 0.7363(3) 0.3172(3) 0.0323(10) Uani 1 1 d . . . . .
H36A H 0.110908 0.750230 0.315295 0.048 Uiso 1 1 calc R U . . .
H36B H 0.213905 0.788745 0.313244 0.048 Uiso 1 1 calc R U . . .
H36C H 0.216239 0.707668 0.367410 0.048 Uiso 1 1 calc R U . . .
C4 C 0.1023(3) 0.4332(3) 0.5605(2) 0.0250(9) Uani 1 1 d . . . . .
H4 H 0.096051 0.492627 0.550250 0.030 Uiso 1 1 calc R U . . .
C29 C 0.3675(3) 0.3427(3) 0.3213(2) 0.0222(8) Uani 1 1 d . . . . .
H29 H 0.359614 0.284107 0.307189 0.027 Uiso 1 1 calc R U . . .
C28 C 0.3611(3) 0.3681(3) 0.3919(2) 0.0210(8) Uani 1 1 d . . . . .
C17 C 0.1435(3) 0.6785(3) 0.4926(3) 0.0303(10) Uani 1 1 d . . . . .
C14 C 0.4014(3) 0.3939(3) 0.8529(3) 0.0261(9) Uani 1 1 d . . . . .
H14 H 0.449891 0.361208 0.892871 0.031 Uiso 1 1 calc R U . . .
C26 C 0.3669(3) 0.4878(3) 0.4862(2) 0.0219(8) Uani 1 1 d . . . . .
H26 H 0.354533 0.450801 0.523126 0.026 Uiso 1 1 calc R U . . .
O6 O 0.4054(3) 0.8528(2) 0.3484(2) 0.0567(11) Uani 1 1 d . . . . .
C15 C 0.3013(3) 0.3981(3) 0.8381(2) 0.0233(8) Uani 1 1 d . . . . .
H15 H 0.267167 0.368448 0.866569 0.028 Uiso 1 1 calc R U . . .
C7 C 0.1169(3) 0.2599(3) 0.5865(2) 0.0221(8) Uani 1 1 d . . . . .
C34 C 0.1024(3) 0.5942(3) 0.1489(2) 0.0250(9) Uani 1 1 d . . . . .
H34 H 0.053783 0.563403 0.107255 0.030 Uiso 1 1 calc R U . . .
C8 C 0.1245(3) 0.1721(3) 0.6077(3) 0.0243(9) Uani 1 1 d . . . . .
C21 C 0.4059(3) 0.7303(3) 0.1845(3) 0.0258(9) Uani 1 1 d . . . . .
C9 C 0.1223(3) 0.1461(3) 0.6782(2) 0.0247(9) Uani 1 1 d . . . . .
H9 H 0.128974 0.087097 0.690800 0.030 Uiso 1 1 calc R U . . .
C1 C 0.1012(3) 0.5282(2) 0.8272(3) 0.0237(9) Uani 1 1 d . . . . .
C35 C 0.2035(3) 0.5957(3) 0.1662(2) 0.0243(8) Uani 1 1 d . . . . .
H35 H 0.238610 0.564971 0.139159 0.029 Uiso 1 1 calc R U . . .
N7 N 0.1425(3) 0.6070(3) 0.4827(2) 0.0377(9) Uani 1 1 d . . . . .
Cl19 Cl 0.34170(8) 0.29329(6) 0.45600(6) 0.0292(2) Uani 1 1 d . . . . .
Cl31 Cl 0.13619(8) 0.09676(7) 0.54011(6) 0.0336(2) Uani 1 1 d . . . . .
C10 C 0.1103(3) 0.2035(3) 0.7332(2) 0.0239(9) Uani 1 1 d . . . . .
H10 H 0.107818 0.183203 0.781862 0.029 Uiso 1 1 calc R U . . .
C25 C 0.3804(3) 0.5731(3) 0.5012(2) 0.0239(9) Uani 1 1 d . . . . .
H25 H 0.378223 0.595613 0.549258 0.029 Uiso 1 1 calc R U . . .
C30 C 0.3855(3) 0.4013(3) 0.2700(2) 0.0206(8) Uani 1 1 d . . . . .
H30 H 0.390709 0.381985 0.221955 0.025 Uiso 1 1 calc R U . . .
C5 C 0.1142(3) 0.3788(3) 0.5037(2) 0.0261(9) Uani 1 1 d . . . . .
H5 H 0.117613 0.401985 0.456258 0.031 Uiso 1 1 calc R U . . .
C27 C 0.3716(3) 0.4553(3) 0.4150(2) 0.0186(8) Uani 1 1 d . . . . .
C31 C 0.3957(3) 0.4876(3) 0.2882(2) 0.0196(8) Uani 1 1 d . . . . .
C19A C 0.634(3) 0.068(3) 0.485(2) 0.035(8) Uiso 0.26(4) 1 d . . P A 1
C20A C 0.624(3) -0.021(2) 0.460(2) 0.034(7) Uiso 0.26(4) 1 d . . P A 1
H20A H 0.688628 -0.049619 0.484708 0.051 Uiso 0.26(4) 1 calc R U P A 1
H20B H 0.603715 -0.023143 0.402089 0.051 Uiso 0.26(4) 1 calc R U P A 1
H20C H 0.572668 -0.048595 0.475667 0.051 Uiso 0.26(4) 1 calc R U P A 1
N8A N 0.641(3) 0.136(2) 0.504(2) 0.061(10) Uiso 0.26(4) 1 d . . P A 1
C19B C 0.6370(7) 0.0304(16) 0.4776(9) 0.059(5) Uani 0.74(4) 1 d . . P A 2
C20B C 0.6095(9) -0.0577(19) 0.4538(7) 0.072(6) Uani 0.74(4) 1 d . . P A 2
H20D H 0.645534 -0.095887 0.497754 0.107 Uiso 0.74(4) 1 calc R U P A 2
H20E H 0.627815 -0.071402 0.407932 0.107 Uiso 0.74(4) 1 calc R U P A 2
H20F H 0.536769 -0.065053 0.439534 0.107 Uiso 0.74(4) 1 calc R U P A 2
N8B N 0.6547(9) 0.1003(15) 0.4964(11) 0.101(8) Uani 0.74(4) 1 d . . P A 2
H6 H 0.0270(19) 0.652(3) 0.206(2) 0.016(11) Uiso 1 1 d D . . . .
H3 H 0.481(4) 0.452(3) 0.793(3) 0.046(15) Uiso 1 1 d . . . . .

loop_
_atom_site_aniso_label
_atom_site_aniso_U_11
_atom_site_aniso_U_22
_atom_site_aniso_U_33
_atom_site_aniso_U_23
_atom_site_aniso_U_13
_atom_site_aniso_U_12
Re2 0.01527(10) 0.01688(10) 0.02728(11) 0.00213(7) 0.00698(8) -0.00215(6)
Re1 0.01370(10) 0.01564(10) 0.02517(10) 0.00175(7) 0.00588(7) 0.00082(6)
N6 0.0117(16) 0.0198(17) 0.039(2) -0.0038(15) 0.0138(15) 0.0005(13)
O8 0.0141(13) 0.0182(13) 0.0253(14) 0.0038(11) 0.0080(11) 0.0037(11)
O4 0.0157(13) 0.0200(13) 0.0260(14) 0.0024(12) 0.0087(11) -0.0002(11)
C23 0.033(3) 0.029(2) 0.031(2) -0.0035(19) 0.016(2) -0.0130(19)
N2 0.0090(14) 0.0215(16) 0.0289(18) 0.0045(14) 0.0069(13) 0.0011(13)
C12 0.0110(18) 0.0177(18) 0.026(2) 0.0003(16) 0.0041(15) -0.0004(15)
C3 0.025(2) 0.0184(19) 0.032(2) 0.0058(17) 0.0125(18) 0.0066(17)
N5 0.0082(15) 0.0206(16) 0.0289(17) 0.0030(14) 0.0038(13) -0.0005(13)
O3 0.0142(15) 0.0367(17) 0.0345(17) 0.0051(14) 0.0050(12) 0.0082(13)
C2 0.024(2) 0.019(2) 0.027(2) 0.0012(17) 0.0094(17) -0.0027(16)
O7 0.0142(15) 0.061(2) 0.0407(19) -0.0030(17) 0.0036(13) -0.0174(15)
C33 0.020(2) 0.022(2) 0.033(2) 0.0085(18) 0.0107(18) 0.0045(16)
O1 0.0344(17) 0.0341(17) 0.0323(17) -0.0078(14) 0.0118(14) -0.0007(14)
C18 0.035(3) 0.038(3) 0.057(3) -0.013(3) 0.016(2) -0.002(2)
C32 0.0106(17) 0.0175(18) 0.025(2) 0.0017(16) 0.0047(15) -0.0009(14)
N4 0.0117(15) 0.0188(16) 0.0256(17) 0.0001(14) 0.0055(13) -0.0029(13)
N1 0.0150(15) 0.0206(16) 0.0240(17) 0.0019(14) 0.0077(13) 0.0011(13)
C11 0.0112(17) 0.0204(19) 0.0229(19) 0.0018(16) 0.0026(15) 0.0012(15)
O5 0.0315(16) 0.0308(16) 0.0327(17) 0.0129(14) 0.0113(13) -0.0011(13)
C13 0.0163(19) 0.023(2) 0.022(2) -0.0007(16) 0.0050(16) -0.0023(16)
C24 0.0198(19) 0.022(2) 0.025(2) -0.0059(17) 0.0047(16) -0.0021(16)
C22 0.035(2) 0.026(2) 0.039(3) 0.002(2) 0.016(2) -0.0053(19)
C6 0.0172(19) 0.033(2) 0.025(2) -0.0011(18) 0.0037(16) 0.0021(18)
N3 0.0196(17) 0.0235(18) 0.0293(18) 0.0014(15) 0.0108(14) -0.0009(14)
C16 0.020(2) 0.043(3) 0.033(2) 0.010(2) 0.0078(18) -0.004(2)
O2 0.047(2) 0.0165(14) 0.0365(17) 0.0028(13) 0.0124(15) -0.0012(14)
C36 0.030(2) 0.038(3) 0.027(2) -0.002(2) 0.0084(19) 0.007(2)
C4 0.0134(18) 0.027(2) 0.031(2) 0.0027(18) 0.0037(16) -0.0007(16)
C29 0.0152(18) 0.0218(19) 0.026(2) -0.0034(17) 0.0040(16) -0.0025(16)
C28 0.0141(18) 0.022(2) 0.026(2) 0.0019(17) 0.0059(16) -0.0016(15)
C17 0.017(2) 0.040(3) 0.031(2) 0.002(2) 0.0055(18) -0.0007(19)
C14 0.0180(19) 0.024(2) 0.034(2) 0.0027(18) 0.0058(17) 0.0006(16)
C26 0.0148(18) 0.027(2) 0.023(2) 0.0056(17) 0.0053(16) 0.0029(16)
O6 0.086(3) 0.0213(17) 0.068(3) -0.0112(18) 0.034(2) -0.0109(18)
C15 0.0177(19) 0.0223(19) 0.028(2) 0.0081(17) 0.0055(16) -0.0010(16)
C7 0.0081(17) 0.027(2) 0.027(2) 0.0004(17) 0.0008(15) -0.0002(16)
C34 0.021(2) 0.024(2) 0.029(2) 0.0047(17) 0.0078(17) -0.0014(17)
C8 0.0125(18) 0.025(2) 0.032(2) -0.0074(18) 0.0036(16) -0.0001(16)
C21 0.018(2) 0.0178(19) 0.040(2) -0.0024(19) 0.0090(18) -0.0036(16)
C9 0.0154(19) 0.023(2) 0.033(2) 0.0000(18) 0.0054(17) 0.0015(16)
C1 0.0173(19) 0.0165(18) 0.035(2) 0.0030(18) 0.0061(17) 0.0007(15)
C35 0.020(2) 0.021(2) 0.030(2) 0.0021(17) 0.0067(17) 0.0004(16)
N7 0.037(2) 0.033(2) 0.045(2) 0.0053(19) 0.0178(19) 0.0000(18)
Cl19 0.0357(5) 0.0224(5) 0.0314(5) 0.0029(4) 0.0147(4) -0.0048(4)
Cl31 0.0365(6) 0.0274(5) 0.0349(5) -0.0066(4) 0.0104(5) 0.0047(4)
C10 0.0187(19) 0.022(2) 0.033(2) 0.0068(18) 0.0121(17) 0.0045(17)
C25 0.0160(19) 0.031(2) 0.024(2) -0.0034(18) 0.0061(16) -0.0007(17)
C30 0.0154(18) 0.023(2) 0.0226(19) 0.0007(16) 0.0060(15) -0.0048(16)
C5 0.020(2) 0.035(2) 0.020(2) 0.0027(18) 0.0028(16) -0.0018(18)
C27 0.0088(17) 0.0227(19) 0.0216(19) 0.0011(16) 0.0023(15) 0.0006(15)
C31 0.0112(17) 0.021(2) 0.025(2) 0.0032(16) 0.0046(16) 0.0020(15)
C19B 0.023(5) 0.081(14) 0.064(7) 0.028(8) 0.005(4) -0.005(6)
C20B 0.050(6) 0.129(18) 0.034(5) 0.013(7) 0.013(4) -0.001(8)
N8B 0.041(6) 0.111(17) 0.121(11) 0.053(11) -0.008(6) -0.023(8)

loop_
_atom_type_symbol
_atom_type_description
_atom_type_scat_dispersion_real
_atom_type_scat_dispersion_imag
_atom_type_scat_source
C C 0.0181 0.0091 'International Tables Vol C Tables 4.2.6.8 and 6.1.1.4'
H H 0.0000 0.0000 'International Tables Vol C Tables 4.2.6.8 and 6.1.1.4'
Cl Cl 0.3639 0.7018 'International Tables Vol C Tables 4.2.6.8 and 6.1.1.4'
N N 0.0311 0.0180 'International Tables Vol C Tables 4.2.6.8 and 6.1.1.4'
O O 0.0492 0.0322 'International Tables Vol C Tables 4.2.6.8 and 6.1.1.4'
Re Re -5.2083 5.8923 'International Tables Vol C Tables 4.2.6.8 and 6.1.1.4'

loop_
_geom_angle_atom_site_label_1
_geom_angle_atom_site_label_2
_geom_angle_atom_site_label_3
_geom_angle
_geom_angle_site_symmetry_1
_geom_angle_site_symmetry_3
_geom_angle_publ_flag
O8 Re2 N5 81.24(11) . . ?
O8 Re2 N4 76.48(11) . . ?
C23 Re2 O8 94.54(15) . . ?
C23 Re2 N5 175.73(16) . . ?
C23 Re2 N4 95.89(15) . . ?
N4 Re2 N5 82.50(12) . . ?
C22 Re2 O8 175.32(15) . . ?
C22 Re2 C23 86.35(19) . . ?
C22 Re2 N5 97.80(16) . . ?
C22 Re2 N4 98.87(16) . . ?
C22 Re2 C21 87.00(18) . . ?
C21 Re2 O8 97.59(14) . . ?
C21 Re2 C23 89.42(18) . . ?
C21 Re2 N5 91.80(15) . . ?
C21 Re2 N4 172.30(14) . . ?
O4 Re1 N2 81.55(11) . . ?
O4 Re1 N1 76.39(11) . . ?
C3 Re1 O4 94.88(14) . . ?
C3 Re1 N2 176.43(14) . . ?
C3 Re1 N1 96.60(15) . . ?
C2 Re1 O4 174.65(14) . . ?
C2 Re1 N2 97.08(15) . . ?
C2 Re1 C3 86.46(17) . . ?
C2 Re1 N1 98.32(15) . . ?
C2 Re1 C1 89.74(17) . . ?
N1 Re1 N2 82.40(12) . . ?
C1 Re1 O4 95.46(14) . . ?
C1 Re1 N2 91.72(15) . . ?
C1 Re1 C3 88.82(17) . . ?
C1 Re1 N1 170.53(14) . . ?
C33 N6 C34 108.6(3) . . ?
C33 N6 H6 128(3) . . ?
C34 N6 H6 124(3) . . ?
C31 O8 Re2 115.2(2) . . ?
C11 O4 Re1 115.5(2) . . ?
O7 C23 Re2 177.4(4) . . ?
C13 N2 Re1 131.8(3) . . ?
C13 N2 C15 106.0(3) . . ?
C15 N2 Re1 122.1(2) . . ?
N1 C12 C11 115.4(4) . . ?
N1 C12 C7 121.9(4) . . ?
C7 C12 C11 122.7(4) . . ?
O3 C3 Re1 176.1(4) . . ?
C33 N5 Re2 131.3(3) . . ?
C33 N5 C35 106.5(3) . . ?
C35 N5 Re2 122.2(3) . . ?
O2 C2 Re1 176.1(4) . . ?
N6 C33 C36 122.4(4) . . ?
N5 C33 N6 109.9(4) . . ?
N5 C33 C36 127.6(4) . . ?
H18A C18 H18B 109.5 . . ?
H18A C18 H18C 109.5 . . ?
H18B C18 H18C 109.5 . . ?
C17 C18 H18A 109.5 . . ?
C17 C18 H18B 109.5 . . ?
C17 C18 H18C 109.5 . . ?
N4 C32 C27 122.2(4) . . ?
N4 C32 C31 115.6(3) . . ?
C27 C32 C31 122.2(4) . . ?
C32 N4 Re2 113.5(3) . . ?
C24 N4 Re2 128.2(3) . . ?
C24 N4 C32 118.1(3) . . ?
C12 N1 Re1 114.0(3) . . ?
C4 N1 Re1 127.6(3) . . ?
C4 N1 C12 118.3(4) . . ?
O4 C11 C12 118.2(3) . . ?
O4 C11 C10 124.3(4) . . ?
C10 C11 C12 117.4(4) . . ?
N2 C13 N3 109.7(4) . . ?
N2 C13 C16 127.6(4) . . ?
N3 C13 C16 122.7(4) . . ?
N4 C24 H24 118.6 . . ?
N4 C24 C25 122.8(4) . . ?
C25 C24 H24 118.6 . . ?
O6 C22 Re2 176.8(5) . . ?
C7 C6 H6A 120.6 . . ?
C5 C6 H6A 120.6 . . ?
C5 C6 C7 118.8(4) . . ?
C13 N3 C14 108.6(3) . . ?
C13 N3 H3 126(3) . . ?
C14 N3 H3 125(3) . . ?
C13 C16 H16A 109.5 . . ?
C13 C16 H16B 109.5 . . ?
C13 C16 H16C 109.5 . . ?
H16A C16 H16B 109.5 . . ?
H16A C16 H16C 109.5 . . ?
H16B C16 H16C 109.5 . . ?
C33 C36 H36A 109.5 . . ?
C33 C36 H36B 109.5 . . ?
C33 C36 H36C 109.5 . . ?
H36A C36 H36B 109.5 . . ?
H36A C36 H36C 109.5 . . ?
H36B C36 H36C 109.5 . . ?
N1 C4 H4 119.0 . . ?
N1 C4 C5 122.0(4) . . ?
C5 C4 H4 119.0 . . ?
C28 C29 H29 119.4 . . ?
C28 C29 C30 121.2(4) . . ?
C30 C29 H29 119.4 . . ?
C29 C28 Cl19 120.2(3) . . ?
C29 C28 C27 121.2(4) . . ?
C27 C28 Cl19 118.6(3) . . ?
N7 C17 C18 179.1(6) . . ?
N3 C14 H14 126.8 . . ?
C15 C14 N3 106.4(4) . . ?
C15 C14 H14 126.8 . . ?
C25 C26 H26 120.4 . . ?
C25 C26 C27 119.1(4) . . ?
C27 C26 H26 120.4 . . ?
N2 C15 H15 125.4 . . ?
C14 C15 N2 109.2(4) . . ?
C14 C15 H15 125.4 . . ?
C12 C7 C6 118.2(4) . . ?
C12 C7 C8 116.4(4) . . ?
C6 C7 C8 125.4(4) . . ?
N6 C34 H34 126.7 . . ?
C35 C34 N6 106.6(4) . . ?
C35 C34 H34 126.7 . . ?
C7 C8 Cl31 118.8(3) . . ?
C9 C8 C7 121.4(4) . . ?
C9 C8 Cl31 119.8(3) . . ?
O5 C21 Re2 179.2(4) . . ?
C8 C9 H9 119.0 . . ?
C8 C9 C10 121.9(4) . . ?
C10 C9 H9 119.0 . . ?
O1 C1 Re1 177.7(4) . . ?
N5 C35 H35 125.8 . . ?
C34 C35 N5 108.3(4) . . ?
C34 C35 H35 125.8 . . ?
C11 C10 C9 120.1(4) . . ?
C11 C10 H10 119.9 . . ?
C9 C10 H10 119.9 . . ?
C24 C25 H25 119.9 . . ?
C26 C25 C24 120.3(4) . . ?
C26 C25 H25 119.9 . . ?
C29 C30 H30 119.6 . . ?
C31 C30 C29 120.9(4) . . ?
C31 C30 H30 119.6 . . ?
C6 C5 C4 120.9(4) . . ?
C6 C5 H5 119.6 . . ?
C4 C5 H5 119.6 . . ?
C32 C27 C28 117.0(4) . . ?
C32 C27 C26 117.5(4) . . ?
C26 C27 C28 125.5(4) . . ?
O8 C31 C32 118.3(4) . . ?
O8 C31 C30 124.1(4) . . ?
C30 C31 C32 117.6(4) . . ?
N8A C19A C20A 179(5) . . ?
C19A C20A H20A 109.5 . . ?
C19A C20A H20B 109.5 . . ?
C19A C20A H20C 109.5 . . ?
H20A C20A H20B 109.5 . . ?
H20A C20A H20C 109.5 . . ?
H20B C20A H20C 109.5 . . ?
N8B C19B C20B 177.2(14) . . ?
C19B C20B H20D 109.5 . . ?
C19B C20B H20E 109.5 . . ?
C19B C20B H20F 109.5 . . ?
H20D C20B H20E 109.5 . . ?
H20D C20B H20F 109.5 . . ?
H20E C20B H20F 109.5 . . ?

loop_
_geom_bond_atom_site_label_1
_geom_bond_atom_site_label_2
_geom_bond_distance
_geom_bond_site_symmetry_2
_geom_bond_publ_flag
Re2 O8 2.131(3) . ?
Re2 C23 1.936(4) . ?
Re2 N5 2.197(3) . ?
Re2 N4 2.176(3) . ?
Re2 C22 1.899(5) . ?
Re2 C21 1.923(4) . ?
Re1 O4 2.134(3) . ?
Re1 N2 2.189(3) . ?
Re1 C3 1.948(4) . ?
Re1 C2 1.915(4) . ?
Re1 N1 2.165(3) . ?
Re1 C1 1.926(4) . ?
N6 C33 1.340(5) . ?
N6 C34 1.362(5) . ?
N6 H6 0.841(19) . ?
O8 C31 1.332(5) . ?
O4 C11 1.329(5) . ?
C23 O7 1.137(5) . ?
N2 C13 1.333(5) . ?
N2 C15 1.392(5) . ?
C12 N1 1.381(5) . ?
C12 C11 1.436(5) . ?
C12 C7 1.403(6) . ?
C3 O3 1.129(5) . ?
N5 C33 1.328(5) . ?
N5 C35 1.390(5) . ?
C2 O2 1.150(5) . ?
C33 C36 1.481(6) . ?
O1 C1 1.155(5) . ?
C18 H18A 0.9800 . ?
C18 H18B 0.9800 . ?
C18 H18C 0.9800 . ?
C18 C17 1.448(6) . ?
C32 N4 1.373(5) . ?
C32 C27 1.410(5) . ?
C32 C31 1.439(5) . ?
N4 C24 1.333(5) . ?
N1 C4 1.338(5) . ?
C11 C10 1.391(5) . ?
O5 C21 1.152(5) . ?
C13 N3 1.352(5) . ?
C13 C16 1.483(6) . ?
C24 H24 0.9500 . ?
C24 C25 1.383(6) . ?
C22 O6 1.166(6) . ?
C6 H6A 0.9500 . ?
C6 C7 1.413(6) . ?
C6 C5 1.360(6) . ?
N3 C14 1.363(5) . ?
N3 H3 0.94(5) . ?
C16 H16A 0.9800 . ?
C16 H16B 0.9800 . ?
C16 H16C 0.9800 . ?
C36 H36A 0.9800 . ?
C36 H36B 0.9800 . ?
C36 H36C 0.9800 . ?
C4 H4 0.9500 . ?
C4 C5 1.394(6) . ?
C29 H29 0.9500 . ?
C29 C28 1.375(6) . ?
C29 C30 1.397(6) . ?
C28 Cl19 1.743(4) . ?
C28 C27 1.423(5) . ?
C17 N7 1.136(6) . ?
C14 H14 0.9500 . ?
C14 C15 1.354(5) . ?
C26 H26 0.9500 . ?
C26 C25 1.368(6) . ?
C26 C27 1.411(5) . ?
C15 H15 0.9500 . ?
C7 C8 1.425(6) . ?
C34 H34 0.9500 . ?
C34 C35 1.359(5) . ?
C8 C9 1.354(6) . ?
C8 Cl31 1.753(4) . ?
C9 H9 0.9500 . ?
C9 C10 1.399(6) . ?
C35 H35 0.9500 . ?
C10 H10 0.9500 . ?
C25 H25 0.9500 . ?
C30 H30 0.9500 . ?
C30 C31 1.389(5) . ?
C5 H5 0.9500 . ?
C19A C20A 1.45(4) . ?
C19A N8A 1.12(6) . ?
C20A H20A 0.9800 . ?
C20A H20B 0.9800 . ?
C20A H20C 0.9800 . ?
C19B C20B 1.460(18) . ?
C19B N8B 1.149(18) . ?
C20B H20D 0.9800 . ?
C20B H20E 0.9800 . ?
C20B H20F 0.9800 . ?

loop_
_geom_torsion_atom_site_label_1
_geom_torsion_atom_site_label_2
_geom_torsion_atom_site_label_3
_geom_torsion_atom_site_label_4
_geom_torsion
_geom_torsion_site_symmetry_1
_geom_torsion_site_symmetry_2
_geom_torsion_site_symmetry_3
_geom_torsion_site_symmetry_4
_geom_torsion_publ_flag
Re2 O8 C31 C32 -7.5(4) . . . . ?
Re2 O8 C31 C30 173.6(3) . . . . ?
Re2 N5 C33 N6 -179.5(3) . . . . ?
Re2 N5 C33 C36 -2.9(6) . . . . ?
Re2 N5 C35 C34 -179.4(3) . . . . ?
Re2 N4 C24 C25 173.0(3) . . . . ?
Re1 O4 C11 C12 -5.6(4) . . . . ?
Re1 O4 C11 C10 174.4(3) . . . . ?
Re1 N2 C13 N3 -179.8(3) . . . . ?
Re1 N2 C13 C16 0.1(7) . . . . ?
Re1 N2 C15 C14 179.4(3) . . . . ?
Re1 N1 C4 C5 174.5(3) . . . . ?
N6 C34 C35 N5 -1.3(5) . . . . ?
O4 C11 C10 C9 179.7(3) . . . . ?
N2 C13 N3 C14 1.1(5) . . . . ?
C12 N1 C4 C5 -1.0(5) . . . . ?
C12 C11 C10 C9 -0.4(6) . . . . ?
C12 C7 C8 C9 0.1(6) . . . . ?
C12 C7 C8 Cl31 179.7(3) . . . . ?
C33 N6 C34 C35 1.7(5) . . . . ?
C33 N5 C35 C34 0.5(4) . . . . ?
C32 N4 C24 C25 -2.1(6) . . . . ?
N4 C32 C27 C28 180.0(3) . . . . ?
N4 C32 C27 C26 -0.2(5) . . . . ?
N4 C32 C31 O8 0.6(5) . . . . ?
N4 C32 C31 C30 179.5(3) . . . . ?
N4 C24 C25 C26 0.9(6) . . . . ?
N1 C12 C11 O4 0.4(5) . . . . ?
N1 C12 C11 C10 -179.5(3) . . . . ?
N1 C12 C7 C6 1.3(6) . . . . ?
N1 C12 C7 C8 179.8(3) . . . . ?
N1 C4 C5 C6 1.7(6) . . . . ?
C11 C12 N1 Re1 4.8(4) . . . . ?
C11 C12 N1 C4 -179.1(3) . . . . ?
C11 C12 C7 C6 179.9(3) . . . . ?
C11 C12 C7 C8 -1.7(5) . . . . ?
C13 N2 C15 C14 0.3(5) . . . . ?
C13 N3 C14 C15 -0.9(5) . . . . ?
C6 C7 C8 C9 178.4(4) . . . . ?
C6 C7 C8 Cl31 -2.0(5) . . . . ?
N3 C14 C15 N2 0.4(5) . . . . ?
C16 C13 N3 C14 -178.9(4) . . . . ?
C29 C28 C27 C32 0.2(5) . . . . ?
C29 C28 C27 C26 -179.6(4) . . . . ?
C29 C30 C31 O8 179.6(3) . . . . ?
C29 C30 C31 C32 0.8(5) . . . . ?
C28 C29 C30 C31 -1.1(6) . . . . ?
C15 N2 C13 N3 -0.8(5) . . . . ?
C15 N2 C13 C16 179.1(4) . . . . ?
C7 C12 N1 Re1 -176.6(3) . . . . ?
C7 C12 N1 C4 -0.5(5) . . . . ?
C7 C12 C11 O4 -178.2(3) . . . . ?
C7 C12 C11 C10 1.9(5) . . . . ?
C7 C6 C5 C4 -0.8(6) . . . . ?
C7 C8 C9 C10 1.3(6) . . . . ?
C34 N6 C33 N5 -1.4(5) . . . . ?
C34 N6 C33 C36 -178.2(4) . . . . ?
C8 C9 C10 C11 -1.2(6) . . . . ?
C35 N5 C33 N6 0.5(5) . . . . ?
C35 N5 C33 C36 177.2(4) . . . . ?
Cl19 C28 C27 C32 179.2(3) . . . . ?
Cl19 C28 C27 C26 -0.6(5) . . . . ?
Cl31 C8 C9 C10 -178.3(3) . . . . ?
C25 C26 C27 C32 -1.1(5) . . . . ?
C25 C26 C27 C28 178.7(4) . . . . ?
C30 C29 C28 Cl19 -178.4(3) . . . . ?
C30 C29 C28 C27 0.5(6) . . . . ?
C5 C6 C7 C12 -0.7(6) . . . . ?
C5 C6 C7 C8 -178.9(4) . . . . ?
C27 C32 N4 Re2 -174.0(3) . . . . ?
C27 C32 N4 C24 1.8(5) . . . . ?
C27 C32 C31 O8 -178.9(3) . . . . ?
C27 C32 C31 C30 -0.1(5) . . . . ?
C27 C26 C25 C24 0.8(6) . . . . ?
C31 C32 N4 Re2 6.4(4) . . . . ?
C31 C32 N4 C24 -177.8(3) . . . . ?
C31 C32 C27 C28 -0.5(5) . . . . ?
C31 C32 C27 C26 179.4(3) . . . . ?
